data_7058818
loop_
_publ_author_name
'Hu, Shuaishuai'
'Su, Zhi'

_publ_section_title
;
 Two new tin(iv)-containing phosphate fluorides with two types of
 Sn(iv)--P--O--F frameworks and short cutoff edges
;
_journal_issue 41
_journal_name_full 'New Journal of Chemistry'
_journal_page_first 16127
_journal_paper_doi 10.1039/C9NJ04424H
_journal_volume 43
_journal_year 2019
_chemical_formula_moiety 'F2 K6 O14 P4 Sn'
_chemical_formula_sum 'F2 K6 O14 P4 Sn'
_chemical_formula_weight 739.17
_space_group_crystal_system monoclinic
_space_group_IT_number 14
_space_group_name_Hall '-P 2ybc'
_space_group_name_H-M_alt 'P 1 21/c 1'
_symmetry_space_group_name_Hall '-P 2ybc'
_symmetry_space_group_name_H-M 'P 1 21/c 1'
_audit_creation_method SHELXL-2016/6
_audit_update_record
;
2019-08-12 deposited with the CCDC.    2019-09-11 downloaded from the CCDC.
;
_cell_angle_alpha 90
_cell_angle_beta 99.589(4)
_cell_angle_gamma 90
_cell_formula_units_Z 2
_cell_length_a 8.515(3)
_cell_length_b 12.400(5)
_cell_length_c 8.403(3)
_cell_measurement_reflns_used 1527
_cell_measurement_temperature 296(2)
_cell_measurement_theta_max 24.998
_cell_measurement_theta_min 2.426
_cell_volume 874.8(6)
_computing_cell_refinement 'Bruker SAINT'
_computing_data_collection 'Bruker APEX2'
_computing_data_reduction 'Bruker SAINT'
_computing_molecular_graphics 'Bruker SHELXTL'
_computing_publication_material 'Bruker SHELXTL'
_computing_structure_refinement 'SHELXL-2016/6 (Sheldrick, 2016)'
_computing_structure_solution 'SHELXS-97 (Sheldrick 2008)'
_diffrn_ambient_temperature 296(2)
_diffrn_measured_fraction_theta_full 0.997
_diffrn_measured_fraction_theta_max 0.997
_diffrn_measurement_device_type mumerical
_diffrn_radiation_type MoK\a
_diffrn_radiation_wavelength 0.71073
_diffrn_reflns_av_R_equivalents 0.0267
_diffrn_reflns_av_unetI/netI 0.0301
_diffrn_reflns_Laue_measured_fraction_full 0.997
_diffrn_reflns_Laue_measured_fraction_max 0.997
_diffrn_reflns_limit_h_max 10
_diffrn_reflns_limit_h_min -10
_diffrn_reflns_limit_k_max 7
_diffrn_reflns_limit_k_min -14
_diffrn_reflns_limit_l_max 9
_diffrn_reflns_limit_l_min -9
_diffrn_reflns_number 4346
_diffrn_reflns_point_group_measured_fraction_full 0.997
_diffrn_reflns_point_group_measured_fraction_max 0.997
_diffrn_reflns_theta_full 24.998
_diffrn_reflns_theta_max 24.998
_diffrn_reflns_theta_min 2.426
_exptl_absorpt_coefficient_mu 3.340
_exptl_absorpt_correction_T_max 0.7456
_exptl_absorpt_correction_T_min 0.6481
_exptl_absorpt_correction_type multi-scan
_exptl_crystal_colour colorless
_exptl_crystal_density_diffrn 2.806
_exptl_crystal_density_method 'not measured'
_exptl_crystal_description block
_exptl_crystal_F_000 708
_exptl_crystal_size_max 0.25
_exptl_crystal_size_mid 0.13
_exptl_crystal_size_min 0.07
_refine_diff_density_max 0.522
_refine_diff_density_min -0.456
_refine_diff_density_rms 0.104
_refine_ls_extinction_coef 0.0020(5)
_refine_ls_extinction_expression Fc^*^=kFc[1+0.001xFc^2^\l^3^/sin(2\q)]^-1/4^
_refine_ls_extinction_method 'SHELXL-2016/6 (Sheldrick 2016)'
_refine_ls_goodness_of_fit_ref 1.082
_refine_ls_hydrogen_treatment undef
_refine_ls_matrix_type full
_refine_ls_number_parameters 125
_refine_ls_number_reflns 1527
_refine_ls_number_restraints 0
_refine_ls_restrained_S_all 1.082
_refine_ls_R_factor_all 0.0288
_refine_ls_R_factor_gt 0.0245
_refine_ls_shift/su_max 0.000
_refine_ls_shift/su_mean 0.000
_refine_ls_structure_factor_coef Fsqd
_refine_ls_weighting_details 'w=1/[\s^2^(Fo^2^)+(0.0303P)^2^+0.6596P] where P=(Fo^2^+2Fc^2^)/3'
_refine_ls_weighting_scheme calc
_refine_ls_wR_factor_gt 0.0610
_refine_ls_wR_factor_ref 0.0628
_reflns_Friedel_coverage 0.000
_reflns_number_gt 1360
_reflns_number_total 1527
_reflns_threshold_expression 'I > 2\s(I)'
_cod_data_source_file c9nj04424h2.cif
_cod_data_source_block 1111
_cod_depositor_comments 'Adding full bibliography for 7058817--7058818.cif.'
_cod_database_code 7058818
_shelx_shelxl_version_number 2016/6
_shelx_space_group_comment
;
The symmetry employed for this shelxl refinement is uniquely defined
by the following loop, which should always be used as a source of
symmetry information in preference to the above space-group names.
They are only intended as comments.
;

loop_
_space_group_symop_operation_xyz
'x, y, z'
'-x, y+1/2, -z+1/2'
'-x, -y, -z'
'x, -y-1/2, z-1/2'

loop_
_atom_site_label
_atom_site_type_symbol
_atom_site_fract_x
_atom_site_fract_y
_atom_site_fract_z
_atom_site_U_iso_or_equiv
_atom_site_adp_type
_atom_site_occupancy
_atom_site_site_symmetry_order
_atom_site_calc_flag
_atom_site_refinement_flags_posn
_atom_site_refinement_flags_occupancy
K1 K 0.90826(11) 0.74334(7) 0.04322(10) 0.0272(2) Uani 1 1 d . .
K2 K 0.17510(11) 0.53888(7) 0.25467(11) 0.0244(2) Uani 1 1 d . .
K3 K 0.47369(10) 0.78936(7) 0.08965(10) 0.0238(2) Uani 1 1 d . .
Sn1 Sn 0.500000 0.500000 0.000000 0.01473(14) Uani 1 2 d S P
P1 P 0.80337(11) 0.36191(8) 0.17804(11) 0.0152(2) Uani 1 1 d . .
P2 P 0.72521(11) 0.56041(8) 0.33175(11) 0.0149(2) Uani 1 1 d . .
O1 O 0.5661(3) 0.5763(2) 0.2115(3) 0.0257(7) Uani 1 1 d . .
O2 O 0.8608(3) 0.6168(2) 0.2786(3) 0.0269(7) Uani 1 1 d . .
O3 O 0.7024(3) 0.4127(2) 0.0255(3) 0.0202(6) Uani 1 1 d . .
O4 O 0.6978(3) 0.9147(2) -0.0021(3) 0.0194(6) Uani 1 1 d . .
O5 O 0.7557(3) 0.43150(19) 0.3272(3) 0.0148(5) Uani 1 1 d . .
O6 O 0.2505(3) 0.7495(2) -0.2060(3) 0.0234(6) Uani 1 1 d . .
O7 O 0.9751(3) 0.3755(2) 0.1737(3) 0.0242(6) Uani 1 1 d . .
F1 F 0.3945(3) 0.38507(18) 0.1097(3) 0.0276(5) Uani 1 1 d . .

loop_
_atom_site_aniso_label
_atom_site_aniso_U_11
_atom_site_aniso_U_22
_atom_site_aniso_U_33
_atom_site_aniso_U_23
_atom_site_aniso_U_13
_atom_site_aniso_U_12
K1 0.0394(5) 0.0241(5) 0.0195(5) 0.0059(4) 0.0087(4) 0.0111(4)
K2 0.0298(5) 0.0181(5) 0.0253(5) 0.0042(4) 0.0051(4) -0.0019(4)
K3 0.0236(5) 0.0224(5) 0.0271(5) -0.0036(4) 0.0091(4) -0.0036(4)
Sn1 0.0184(2) 0.0135(2) 0.0118(2) 0.00035(14) 0.00097(14) 0.00299(14)
P1 0.0164(5) 0.0127(5) 0.0163(5) -0.0006(4) 0.0019(4) 0.0023(4)
P2 0.0208(5) 0.0121(5) 0.0113(5) -0.0013(4) 0.0016(4) 0.0013(4)
O1 0.0310(15) 0.0236(15) 0.0186(14) -0.0081(12) -0.0075(12) 0.0142(13)
O2 0.0393(17) 0.0189(15) 0.0255(15) -0.0042(12) 0.0142(13) -0.0124(13)
O3 0.0247(14) 0.0228(15) 0.0128(13) 0.0007(11) 0.0022(11) 0.0117(12)
O4 0.0246(14) 0.0205(14) 0.0133(13) 0.0024(11) 0.0036(11) -0.0042(12)
O5 0.0218(13) 0.0104(13) 0.0125(12) 0.0002(10) 0.0037(10) 0.0018(11)
O6 0.0320(16) 0.0117(14) 0.0275(15) 0.0004(12) 0.0079(12) 0.0004(12)
O7 0.0176(14) 0.0251(16) 0.0305(16) -0.0087(13) 0.0056(12) 0.0007(12)
F1 0.0301(13) 0.0257(13) 0.0278(13) 0.0101(10) 0.0068(10) -0.0013(11)

loop_
_atom_type_symbol
_atom_type_description
_atom_type_scat_dispersion_real
_atom_type_scat_dispersion_imag
_atom_type_scat_source
K K 0.2009 0.2494 'International Tables Vol C Tables 4.2.6.8 and 6.1.1.4'
Sn Sn -0.6537 1.4246 'International Tables Vol C Tables 4.2.6.8 and 6.1.1.4'
P P 0.1023 0.0942 'International Tables Vol C Tables 4.2.6.8 and 6.1.1.4'
O O 0.0106 0.0060 'International Tables Vol C Tables 4.2.6.8 and 6.1.1.4'
F F 0.0171 0.0103 'International Tables Vol C Tables 4.2.6.8 and 6.1.1.4'

loop_
_geom_angle_atom_site_label_1
_geom_angle_atom_site_label_2
_geom_angle_atom_site_label_3
_geom_angle
_geom_angle_site_symmetry_1
_geom_angle_site_symmetry_3
O2 K1 O7 108.01(10) . 3_765
O2 K1 O4 112.82(9) . .
O7 K1 O4 129.67(9) 3_765 .
O2 K1 O2 162.97(13) . 4_575
O7 K1 O2 79.59(9) 3_765 4_575
O4 K1 O2 53.80(8) . 4_575
O2 K1 O7 78.14(9) . 2_755
O7 K1 O7 138.84(11) 3_765 2_755
O4 K1 O7 78.80(8) . 2_755
O2 K1 O7 106.52(9) 4_575 2_755
O2 K1 F1 77.51(8) . 3_665
O7 K1 F1 79.17(8) 3_765 3_665
O4 K1 F1 82.15(8) . 3_665
O2 K1 F1 89.36(8) 4_575 3_665
O7 K1 F1 140.09(7) 2_755 3_665
O2 K1 P2 138.02(8) . 4_575
O7 K1 P2 103.85(7) 3_765 4_575
O4 K1 P2 27.05(5) . 4_575
O2 K1 P2 27.01(6) 4_575 4_575
O7 K1 P2 95.29(7) 2_755 4_575
F1 K1 P2 82.47(5) 3_665 4_575
O2 K1 O6 76.34(8) . 4_676
O7 K1 O6 93.55(8) 3_765 4_676
O4 K1 O6 123.38(8) . 4_676
O2 K1 O6 119.10(8) 4_575 4_676
O7 K1 O6 47.24(7) 2_755 4_676
F1 K1 O6 149.09(7) 3_665 4_676
P2 K1 O6 128.33(6) 4_575 4_676
O2 K1 P1 85.62(7) . 2_755
O7 K1 P1 113.50(7) 3_765 2_755
O4 K1 P1 97.96(6) . 2_755
O2 K1 P1 105.64(7) 4_575 2_755
O7 K1 P1 25.34(5) 2_755 2_755
F1 K1 P1 161.60(5) 3_665 2_755
P2 K1 P1 106.01(4) 4_575 2_755
O6 K1 P1 25.42(5) 4_676 2_755
O2 K1 P1 112.49(7) . 3_765
O7 K1 P1 21.90(6) 3_765 3_765
O4 K1 P1 134.14(6) . 3_765
O2 K1 P1 80.39(6) 4_575 3_765
O7 K1 P1 117.36(6) 2_755 3_765
F1 K1 P1 101.07(6) 3_665 3_765
P2 K1 P1 107.33(4) 4_575 3_765
O6 K1 P1 74.41(6) 4_676 3_765
P1 K1 P1 92.07(4) 2_755 3_765
O2 K1 K2 51.50(7) . 1_655
O7 K1 K2 71.15(7) 3_765 1_655
O4 K1 K2 159.18(6) . 1_655
O2 K1 K2 144.23(6) 4_575 1_655
O7 K1 K2 83.91(6) 2_755 1_655
F1 K1 K2 104.48(6) 3_665 1_655
P2 K1 K2 170.12(4) 4_575 1_655
O6 K1 K2 45.43(5) 4_676 1_655
P1 K1 K2 69.48(4) 2_755 1_655
P1 K1 K2 64.78(3) 3_765 1_655
O2 K1 K3 74.80(7) . .
O7 K1 K3 129.02(7) 3_765 .
O4 K1 K3 44.28(6) . .
O2 K1 K3 88.54(6) 4_575 .
O7 K1 K3 92.10(6) 2_755 .
F1 K1 K3 51.06(5) 3_665 .
P2 K1 K3 63.95(3) 4_575 .
O6 K1 K3 134.15(6) 4_676 .
P1 K1 K3 117.44(4) 2_755 .
P1 K1 K3 150.37(4) 3_765 .
K2 K1 K3 125.88(3) 1_655 .
O7 K2 O4 85.35(9) 1_455 2_645
O7 K2 O6 153.82(9) 1_455 4_576
O4 K2 O6 114.02(9) 2_645 4_576
O7 K2 O3 105.13(9) 1_455 3_665
O4 K2 O3 128.37(8) 2_645 3_665
O6 K2 O3 77.32(8) 4_576 3_665
O7 K2 O2 73.23(8) 1_455 1_455
O4 K2 O2 113.57(8) 2_645 1_455
O6 K2 O2 82.56(8) 4_576 1_455
O3 K2 O2 117.89(8) 3_665 1_455
O7 K2 F1 80.25(8) 1_455 .
O4 K2 F1 75.83(7) 2_645 .
O6 K2 F1 120.29(8) 4_576 .
O3 K2 F1 57.35(7) 3_665 .
O2 K2 F1 150.64(8) 1_455 .
O7 K2 P2 91.37(7) 1_455 3_666
O4 K2 P2 20.55(5) 2_645 3_666
O6 K2 P2 101.41(7) 4_576 3_666
O3 K2 P2 144.49(6) 3_665 3_666
O2 K2 P2 96.78(6) 1_455 3_666
F1 K2 P2 96.20(5) . 3_666
O7 K2 K1 94.84(7) 1_455 1_455
O4 K2 K1 156.42(6) 2_645 1_455
O6 K2 K1 60.23(7) 4_576 1_455
O3 K2 K1 74.39(6) 3_665 1_455
O2 K2 K1 45.05(6) 1_455 1_455
F1 K2 K1 127.52(5) . 1_455
P2 K2 K1 136.27(3) 3_666 1_455
O7 K2 Sn1 104.73(6) 1_455 .
O4 K2 Sn1 97.28(6) 2_645 .
O6 K2 Sn1 90.67(6) 4_576 .
O3 K2 Sn1 31.11(5) 3_665 .
O2 K2 Sn1 148.54(6) 1_455 .
F1 K2 Sn1 31.46(4) . .
P2 K2 Sn1 114.68(3) 3_666 .
K1 K2 Sn1 105.41(3) 1_455 .
O7 K2 P1 16.64(6) 1_455 1_455
O4 K2 P1 90.97(6) 2_645 1_455
O6 K2 P1 138.64(7) 4_576 1_455
O3 K2 P1 113.38(6) 3_665 1_455
O2 K2 P1 56.73(6) 1_455 1_455
F1 K2 P1 96.81(6) . 1_455
P2 K2 P1 91.23(3) 3_666 1_455
K1 K2 P1 83.46(4) 1_455 1_455
Sn1 K2 P1 119.55(3) . 1_455
O7 K2 K3 151.08(7) 1_455 4_576
O4 K2 K3 68.72(6) 2_645 4_576
O6 K2 K3 45.58(6) 4_576 4_576
O3 K2 K3 101.10(7) 3_665 4_576
O2 K2 K3 104.87(6) 1_455 4_576
F1 K2 K3 104.43(6) . 4_576
P2 K2 K3 59.89(3) 3_666 4_576
K1 K2 K3 103.84(4) 1_455 4_576
Sn1 K2 K3 91.51(3) . 4_576
P1 K2 K3 145.39(3) 1_455 4_576
O7 K2 K1 44.47(6) 1_455 2_645
O4 K2 K1 41.07(6) 2_645 2_645
O6 K2 K1 149.19(7) 4_576 2_645
O3 K2 K1 130.38(6) 3_665 2_645
O2 K2 K1 92.50(6) 1_455 2_645
F1 K2 K1 76.69(5) . 2_645
P2 K2 K1 48.79(2) 3_666 2_645
K1 K2 K1 132.50(3) 1_455 2_645
Sn1 K2 K1 107.98(3) . 2_645
P1 K2 K1 50.78(2) 1_455 2_645
K3 K2 K1 108.00(3) 4_576 2_645
O4 K3 O5 105.48(8) . 2_655
O4 K3 O6 149.88(8) . 4_576
O5 K3 O6 52.02(7) 2_655 4_576
O4 K3 F1 79.54(8) . 2_655
O5 K3 F1 72.84(7) 2_655 2_655
O6 K3 F1 74.69(8) 4_576 2_655
O4 K3 O1 117.89(9) . .
O5 K3 O1 130.16(8) 2_655 .
O6 K3 O1 78.40(8) 4_576 .
F1 K3 O1 91.31(8) 2_655 .
O4 K3 O6 104.42(8) . .
O5 K3 O6 86.36(8) 2_655 .
O6 K3 O6 94.62(9) 4_576 .
F1 K3 O6 159.06(8) 2_655 .
O1 K3 O6 104.32(8) . .
O4 K3 O3 137.40(8) . 3_665
O5 K3 O3 105.91(8) 2_655 3_665
O6 K3 O3 72.58(7) 4_576 3_665
F1 K3 O3 137.49(7) 2_655 3_665
O1 K3 O3 56.14(7) . 3_665
O6 K3 O3 50.30(7) . 3_665
O4 K3 F1 84.75(8) . 3_665
O5 K3 F1 156.14(7) 2_655 3_665
O6 K3 F1 124.12(7) 4_576 3_665
F1 K3 F1 130.83(9) 2_655 3_665
O1 K3 F1 56.35(7) . 3_665
O6 K3 F1 70.08(7) . 3_665
O3 K3 F1 56.07(7) 3_665 3_665
O4 K3 P1 127.21(7) . 2_655
O5 K3 P1 28.12(5) 2_655 2_655
O6 K3 P1 25.20(6) 4_576 2_655
F1 K3 P1 65.91(6) 2_655 2_655
O1 K3 P1 102.16(6) . 2_655
O6 K3 P1 96.74(7) . 2_655
O3 K3 P1 92.78(6) 3_665 2_655
F1 K3 P1 148.00(5) 3_665 2_655
O4 K3 P1 124.10(6) . 3_665
O5 K3 P1 94.22(6) 2_655 3_665
O6 K3 P1 81.34(7) 4_576 3_665
F1 K3 P1 155.92(6) 2_655 3_665
O1 K3 P1 81.57(6) . 3_665
O6 K3 P1 24.46(5) . 3_665
O3 K3 P1 26.04(5) 3_665 3_665
F1 K3 P1 62.70(5) 3_665 3_665
P1 K3 P1 93.00(4) 2_655 3_665
O4 K3 Sn1 115.92(6) . .
O5 K3 Sn1 137.08(6) 2_655 .
O6 K3 Sn1 91.63(6) 4_576 .
F1 K3 Sn1 124.02(6) 2_655 .
O1 K3 Sn1 32.91(5) . .
O6 K3 Sn1 73.30(5) . .
O3 K3 Sn1 33.18(5) 3_665 .
F1 K3 Sn1 32.74(4) 3_665 .
P1 K3 Sn1 116.36(3) 2_655 .
P1 K3 Sn1 53.60(2) 3_665 .
O4 K3 P2 17.89(5) . 4_575
O5 K3 P2 108.53(6) 2_655 4_575
O6 K3 P2 160.20(6) 4_576 4_575
F1 K3 P2 97.23(6) 2_655 4_575
O1 K3 P2 120.39(7) . 4_575
O6 K3 P2 86.91(6) . 4_575
O3 K3 P2 121.84(6) 3_665 4_575
F1 K3 P2 74.93(5) 3_665 4_575
P1 K3 P2 135.01(4) 2_655 4_575
P1 K3 P2 106.24(4) 3_665 4_575
Sn1 K3 P2 107.66(3) . 4_575
F1 Sn1 F1 180.0 3_665 .
F1 Sn1 O1 89.50(11) 3_665 .
F1 Sn1 O1 90.50(11) . .
F1 Sn1 O1 90.50(11) 3_665 3_665
F1 Sn1 O1 89.50(11) . 3_665
O1 Sn1 O1 180.0 . 3_665
F1 Sn1 O3 89.41(10) 3_665 .
F1 Sn1 O3 90.59(10) . .
O1 Sn1 O3 92.89(10) . .
O1 Sn1 O3 87.11(10) 3_665 .
F1 Sn1 O3 90.59(10) 3_665 3_665
F1 Sn1 O3 89.41(10) . 3_665
O1 Sn1 O3 87.11(10) . 3_665
O1 Sn1 O3 92.89(10) 3_665 3_665
O3 Sn1 O3 180.0 . 3_665
F1 Sn1 K3 56.26(7) 3_665 .
F1 Sn1 K3 123.74(7) . .
O1 Sn1 K3 51.51(8) . .
O1 Sn1 K3 128.49(8) 3_665 .
O3 Sn1 K3 125.57(8) . .
O3 Sn1 K3 54.42(8) 3_665 .
F1 Sn1 K3 123.73(7) 3_665 3_665
F1 Sn1 K3 56.26(7) . 3_665
O1 Sn1 K3 128.49(8) . 3_665
O1 Sn1 K3 51.51(8) 3_665 3_665
O3 Sn1 K3 54.42(8) . 3_665
O3 Sn1 K3 125.58(8) 3_665 3_665
K3 Sn1 K3 180.0 . 3_665
F1 Sn1 K2 53.34(7) 3_665 3_665
F1 Sn1 K2 126.66(7) . 3_665
O1 Sn1 K2 115.79(8) . 3_665
O1 Sn1 K2 64.21(8) 3_665 3_665
O3 Sn1 K2 45.73(7) . 3_665
O3 Sn1 K2 134.27(7) 3_665 3_665
K3 Sn1 K2 108.290(19) . 3_665
K3 Sn1 K2 71.710(19) 3_665 3_665
F1 Sn1 K2 126.66(7) 3_665 .
F1 Sn1 K2 53.34(7) . .
O1 Sn1 K2 64.21(8) . .
O1 Sn1 K2 115.79(8) 3_665 .
O3 Sn1 K2 134.27(7) . .
O3 Sn1 K2 45.73(7) 3_665 .
K3 Sn1 K2 71.711(19) . .
K3 Sn1 K2 108.290(19) 3_665 .
K2 Sn1 K2 180.0 3_665 .
O7 P1 O6 116.23(16) . 3_665
O7 P1 O3 110.34(15) . .
O6 P1 O3 111.37(16) 3_665 .
O7 P1 O5 109.45(14) . .
O6 P1 O5 104.36(15) 3_665 .
O3 P1 O5 104.22(13) . .
O7 P1 K3 145.31(12) . 2_645
O6 P1 K3 53.53(11) 3_665 2_645
O3 P1 K3 103.76(11) . 2_645
O5 P1 K3 54.30(9) . 2_645
O7 P1 K1 57.78(11) . 2_745
O6 P1 K1 72.44(11) 3_665 2_745
O3 P1 K1 166.55(10) . 2_745
O5 P1 K1 86.76(10) . 2_745
K3 P1 K1 88.91(4) 2_645 2_745
O7 P1 K3 127.27(11) . 3_665
O6 P1 K3 54.12(11) 3_665 3_665
O3 P1 K3 57.88(11) . 3_665
O5 P1 K3 123.26(10) . 3_665
K3 P1 K3 76.82(4) 2_645 3_665
K1 P1 K3 122.39(4) 2_745 3_665
O7 P1 K1 42.17(11) . 3_765
O6 P1 K1 89.98(11) 3_665 3_765
O3 P1 K1 93.02(10) . 3_765
O5 P1 K1 151.32(10) . 3_765
K3 P1 K1 143.24(4) 2_645 3_765
K1 P1 K1 73.88(4) 2_745 3_765
K3 P1 K1 85.30(4) 3_665 3_765
O7 P1 K2 31.02(11) . 1_655
O6 P1 K2 140.95(12) 3_665 1_655
O3 P1 K2 103.63(11) . 1_655
O5 P1 K2 82.61(9) . 1_655
K3 P1 K2 133.29(4) 2_645 1_655
K1 P1 K2 69.63(3) 2_745 1_655
K3 P1 K2 149.69(3) 3_665 1_655
K1 P1 K2 71.01(4) 3_765 1_655
O2 P2 O4 115.94(15) . 4_576
O2 P2 O1 112.41(17) . .
O4 P2 O1 109.06(15) 4_576 .
O2 P2 O5 108.82(15) . .
O4 P2 O5 106.15(14) 4_576 .
O1 P2 O5 103.55(14) . .
O2 P2 K1 58.98(11) . 4_576
O4 P2 K1 57.82(11) 4_576 4_576
O1 P2 K1 122.96(11) . 4_576
O5 P2 K1 133.35(10) . 4_576
O2 P2 K2 112.15(12) . 3_666
O4 P2 K2 39.07(10) 4_576 3_666
O1 P2 K2 134.21(12) . 3_666
O5 P2 K2 71.17(9) . 3_666
K1 P2 K2 73.63(3) 4_576 3_666
O2 P2 K3 118.97(11) . 4_576
O4 P2 K3 33.55(10) 4_576 4_576
O1 P2 K3 78.20(10) . 4_576
O5 P2 K3 127.43(9) . 4_576
K1 P2 K3 65.42(3) 4_576 4_576
K2 P2 K3 71.62(3) 3_666 4_576
O2 P2 K1 27.22(12) . .
O4 P2 K1 127.96(11) 4_576 .
O1 P2 K1 85.22(12) . .
O5 P2 K1 118.98(9) . .
K1 P2 K1 72.23(3) 4_576 .
K2 P2 K1 138.29(4) 3_666 .
K3 P2 K1 113.55(4) 4_576 .
O2 P2 K3 147.90(12) . 2_645
O4 P2 K3 83.01(11) 4_576 2_645
O1 P2 K3 82.10(11) . 2_645
O5 P2 K3 39.11(9) . 2_645
K1 P2 K3 137.72(4) 4_576 2_645
K2 P2 K3 65.39(3) 3_666 2_645
K3 P2 K3 91.39(4) 4_576 2_645
K1 P2 K3 148.99(3) . 2_645
P2 O1 Sn1 126.71(15) . .
P2 O1 K3 119.95(14) . .
Sn1 O1 K3 95.58(10) . .
P2 O2 K1 137.72(18) . .
P2 O2 K1 94.01(12) . 4_576
K1 O2 K1 102.13(9) . 4_576
P2 O2 K2 129.92(16) . 1_655
K1 O2 K2 83.45(8) . 1_655
K1 O2 K2 104.51(10) 4_576 1_655
P1 O3 Sn1 130.64(15) . .
P1 O3 K2 123.32(13) . 3_665
Sn1 O3 K2 103.16(10) . 3_665
P1 O3 K3 96.08(12) . 3_665
Sn1 O3 K3 92.40(10) . 3_665
K2 O3 K3 98.31(8) 3_665 3_665
P2 O4 K2 120.38(14) 4_575 2_655
P2 O4 K3 128.56(14) 4_575 .
K2 O4 K3 109.11(9) 2_655 .
P2 O4 K1 95.13(12) 4_575 .
K2 O4 K1 99.60(9) 2_655 .
K3 O4 K1 89.48(8) . .
P2 O5 P1 127.07(15) . .
P2 O5 K3 119.52(12) . 2_645
P1 O5 K3 97.58(11) . 2_645
P1 O6 K2 147.84(16) 3_665 4_575
P1 O6 K3 101.27(13) 3_665 4_575
K2 O6 K3 105.21(9) 4_575 4_575
P1 O6 K3 101.42(13) 3_665 .
K2 O6 K3 92.71(8) 4_575 .
K3 O6 K3 97.99(9) 4_575 .
P1 O6 K1 82.14(12) 3_665 4_475
K2 O6 K1 74.33(7) 4_575 4_475
K3 O6 K1 103.29(9) 4_575 4_475
K3 O6 K1 157.33(10) . 4_475
P1 O7 K1 115.93(14) . 3_765
P1 O7 K2 132.35(15) . 1_655
K1 O7 K2 107.50(9) 3_765 1_655
P1 O7 K1 96.88(13) . 2_745
K1 O7 K1 97.60(9) 3_765 2_745
K2 O7 K1 95.90(9) 1_655 2_745
Sn1 F1 K3 124.58(10) . 2_645
Sn1 F1 K2 95.20(9) . .
K3 F1 K2 94.78(7) 2_645 .
Sn1 F1 K3 90.99(8) . 3_665
K3 F1 K3 93.71(7) 2_645 3_665
K2 F1 K3 164.11(9) . 3_665
Sn1 F1 K1 125.47(10) . 3_665
K3 F1 K1 109.24(7) 2_645 3_665
K2 F1 K1 87.98(7) . 3_665
K3 F1 K1 76.53(6) 3_665 3_665

loop_
_geom_bond_atom_site_label_1
_geom_bond_atom_site_label_2
_geom_bond_distance
_geom_bond_site_symmetry_2
K1 O2 2.608(3) .
K1 O7 2.661(3) 3_765
K1 O4 2.765(3) .
K1 O2 2.795(3) 4_575
K1 O7 2.922(3) 2_755
K1 F1 3.119(3) 3_665
K1 P2 3.2536(15) 4_575
K1 O6 3.301(3) 4_676
K1 P1 3.4293(16) 2_755
K1 P1 3.5651(15) 3_765
K1 K2 3.6609(15) 1_655
K1 K3 3.8277(18) .
K2 O7 2.661(3) 1_455
K2 O4 2.667(3) 2_645
K2 O6 2.709(3) 4_576
K2 O3 2.794(3) 3_665
K2 O2 2.884(3) 1_455
K2 F1 3.061(3) .
K2 P2 3.6512(17) 3_666
K2 Sn1 3.7997(13) .
K2 P1 3.8171(17) 1_455
K2 K3 4.0668(15) 4_576
K3 O4 2.672(3) .
K3 O5 2.805(3) 2_655
K3 O6 2.807(3) 4_576
K3 F1 2.847(3) 2_655
K3 O1 2.895(3) .
K3 O6 2.908(3) .
K3 O3 2.996(3) 3_665
K3 F1 3.061(3) 3_665
K3 P1 3.4234(15) 2_655
K3 P1 3.5179(15) 3_665
K3 Sn1 3.6807(16) .
K3 P2 3.7815(15) 4_575
Sn1 F1 1.991(2) 3_665
Sn1 F1 1.991(2) .
Sn1 O1 2.009(3) .
Sn1 O1 2.009(3) 3_665
Sn1 O3 2.016(2) .
Sn1 O3 2.016(2) 3_665
P1 O7 1.479(3) .
P1 O6 1.486(3) 3_665
P1 O3 1.553(3) .
P1 O5 1.627(2) .
P2 O2 1.481(3) .
P2 O4 1.486(3) 4_576
P2 O1 1.562(3) .
P2 O5 1.621(3) .

loop_
_geom_torsion_atom_site_label_1
_geom_torsion_atom_site_label_2
_geom_torsion_atom_site_label_3
_geom_torsion_atom_site_label_4
_geom_torsion
_geom_torsion_site_symmetry_1
_geom_torsion_site_symmetry_4
O2 P2 O1 Sn1 77.9(2) . .
O4 P2 O1 Sn1 -152.02(19) 4_576 .
O5 P2 O1 Sn1 -39.3(2) . .
K1 P2 O1 Sn1 144.57(13) 4_576 .
K2 P2 O1 Sn1 -116.11(17) 3_666 .
K3 P2 O1 Sn1 -165.4(2) 4_576 .
K1 P2 O1 Sn1 79.36(19) . .
K3 P2 O1 Sn1 -72.27(18) 2_645 .
O2 P2 O1 K3 -46.8(2) . .
O4 P2 O1 K3 83.26(18) 4_576 .
O5 P2 O1 K3 -164.04(13) . .
K1 P2 O1 K3 19.85(19) 4_576 .
K2 P2 O1 K3 119.18(13) 3_666 .
K3 P2 O1 K3 69.92(11) 4_576 .
K1 P2 O1 K3 -45.36(12) . .
K3 P2 O1 K3 163.02(13) 2_645 .
O4 P2 O2 K1 -123.3(2) 4_576 .
O1 P2 O2 K1 3.1(3) . .
O5 P2 O2 K1 117.2(2) . .
K1 P2 O2 K1 -113.0(2) 4_576 .
K2 P2 O2 K1 -166.10(16) 3_666 .
K3 P2 O2 K1 -85.5(2) 4_576 .
K3 P2 O2 K1 115.3(2) 2_645 .
O4 P2 O2 K1 -10.38(18) 4_576 4_576
O1 P2 O2 K1 116.02(13) . 4_576
O5 P2 O2 K1 -129.88(11) . 4_576
K2 P2 O2 K1 -53.14(11) 3_666 4_576
K3 P2 O2 K1 27.43(14) 4_576 4_576
K1 P2 O2 K1 113.0(2) . 4_576
K3 P2 O2 K1 -131.77(16) 2_645 4_576
O4 P2 O2 K2 102.33(19) 4_576 1_655
O1 P2 O2 K2 -131.27(18) . 1_655
O5 P2 O2 K2 -17.2(2) . 1_655
K1 P2 O2 K2 112.7(2) 4_576 1_655
K2 P2 O2 K2 59.56(19) 3_666 1_655
K3 P2 O2 K2 140.14(12) 4_576 1_655
K1 P2 O2 K2 -134.3(3) . 1_655
K3 P2 O2 K2 -19.1(3) 2_645 1_655
O7 P1 O3 Sn1 -139.6(2) . .
O6 P1 O3 Sn1 89.8(2) 3_665 .
O5 P1 O3 Sn1 -22.1(2) . .
K3 P1 O3 Sn1 34.0(2) 2_645 .
K1 P1 O3 Sn1 -166.1(3) 2_745 .
K3 P1 O3 Sn1 98.4(2) 3_665 .
K1 P1 O3 Sn1 -179.02(18) 3_765 .
K2 P1 O3 Sn1 -107.84(19) 1_655 .
O7 P1 O3 K2 17.9(2) . 3_665
O6 P1 O3 K2 -112.75(17) 3_665 3_665
O5 P1 O3 K2 135.29(15) . 3_665
K3 P1 O3 K2 -168.60(11) 2_645 3_665
K1 P1 O3 K2 -8.7(6) 2_745 3_665
K3 P1 O3 K2 -104.12(15) 3_665 3_665
K1 P1 O3 K2 -21.59(14) 3_765 3_665
K2 P1 O3 K2 49.60(15) 1_655 3_665
O7 P1 O3 K3 122.00(13) . 3_665
O6 P1 O3 K3 -8.63(15) 3_665 3_665
O5 P1 O3 K3 -120.59(11) . 3_665
K3 P1 O3 K3 -64.48(8) 2_645 3_665
K1 P1 O3 K3 95.4(5) 2_745 3_665
K1 P1 O3 K3 82.53(7) 3_765 3_665
K2 P1 O3 K3 153.72(5) 1_655 3_665
O2 P2 O5 P1 -50.3(2) . .
O4 P2 O5 P1 -175.70(18) 4_576 .
O1 P2 O5 P1 69.5(2) . .
K1 P2 O5 P1 -114.99(17) 4_576 .
K2 P2 O5 P1 -158.0(2) 3_666 .
K3 P2 O5 P1 154.88(12) 4_576 .
K1 P2 O5 P1 -22.5(2) . .
K3 P2 O5 P1 128.1(3) 2_645 .
O2 P2 O5 K3 -178.41(14) . 2_645
O4 P2 O5 K3 56.15(17) 4_576 2_645
O1 P2 O5 K3 -58.64(16) . 2_645
K1 P2 O5 K3 116.86(12) 4_576 2_645
K2 P2 O5 K3 73.86(10) 3_666 2_645
K3 P2 O5 K3 26.73(18) 4_576 2_645
K1 P2 O5 K3 -150.68(7) . 2_645
O7 P1 O5 P2 78.6(2) . .
O6 P1 O5 P2 -156.38(19) 3_665 .
O3 P1 O5 P2 -39.4(2) . .
K3 P1 O5 P2 -136.3(2) 2_645 .
K1 P1 O5 P2 132.68(18) 2_745 .
K3 P1 O5 P2 -100.13(18) 3_665 .
K1 P1 O5 P2 85.8(3) 3_765 .
K2 P1 O5 P2 62.81(17) 1_655 .
O7 P1 O5 K3 -145.09(13) . 2_645
O6 P1 O5 K3 -20.04(14) 3_665 2_645
O3 P1 O5 K3 96.89(13) . 2_645
K1 P1 O5 K3 -90.99(7) 2_745 2_645
K3 P1 O5 K3 36.21(12) 3_665 2_645
K1 P1 O5 K3 -137.90(15) 3_765 2_645
K2 P1 O5 K3 -160.86(7) 1_655 2_645
O6 P1 O7 K1 57.0(2) 3_665 3_765
O3 P1 O7 K1 -71.00(19) . 3_765
O5 P1 O7 K1 174.87(13) . 3_765
K3 P1 O7 K1 120.11(16) 2_645 3_765
K1 P1 O7 K1 101.94(15) 2_745 3_765
K3 P1 O7 K1 -6.5(2) 3_665 3_765
K2 P1 O7 K1 -153.6(3) 1_655 3_765
O6 P1 O7 K2 -149.39(18) 3_665 1_655
O3 P1 O7 K2 82.6(2) . 1_655
O5 P1 O7 K2 -31.5(2) . 1_655
K3 P1 O7 K2 -86.3(3) 2_645 1_655
K1 P1 O7 K2 -104.5(2) 2_745 1_655
K3 P1 O7 K2 147.10(12) 3_665 1_655
K1 P1 O7 K2 153.6(3) 3_765 1_655
O6 P1 O7 K1 -44.92(17) 3_665 2_745
O3 P1 O7 K1 -172.94(11) . 2_745
O5 P1 O7 K1 72.93(14) . 2_745
K3 P1 O7 K1 18.2(2) 2_645 2_745
K3 P1 O7 K1 -108.43(11) 3_665 2_745
K1 P1 O7 K1 -101.94(15) 3_765 2_745
K2 P1 O7 K1 104.5(2) 1_655 2_745
